data_4346218
loop_
_publ_author_name
'Toma, Oksana'
'Mercier, Nicolas'
'Allain, Magali'
'Kassiba, Abdel Adi'
'Bellat, Jean-Pierre'
'Weber, Guy'
'Bezverkhyy, Igor'

_publ_section_title
;
 Photo- and thermochromic and adsorption properties of porous coordination
 polymers based on bipyridinium carboxylate ligands.
;
_journal_issue 18
_journal_name_full 'Inorganic chemistry'
_journal_page_first 8923
_journal_page_last 8930
_journal_paper_doi 10.1021/acs.inorgchem.5b00975
_journal_volume 54
_journal_year 2015
_chemical_formula_moiety 'C124 H106 N8 O54 Zn10'
_chemical_formula_sum 'C124 H106 N8 O54 Zn10'
_chemical_formula_weight 3225.87
_space_group_IT_number 2
_space_group_name_Hall '-P 1'
_space_group_name_H-M_alt 'P -1'
_symmetry_cell_setting triclinic
_symmetry_space_group_name_Hall '-P 1'
_symmetry_space_group_name_H-M 'P -1'
_atom_sites_solution_hydrogens geom
_atom_sites_solution_primary direct
_atom_sites_solution_secondary difmap
_audit_creation_date 2015-04-16T16:12:20-00:00
_audit_creation_method 'WinGX routine CIF_UPDATE'
_cell_angle_alpha 80.250(9)
_cell_angle_beta 88.094(9)
_cell_angle_gamma 65.252(9)
_cell_formula_units_Z 1
_cell_length_a 11.478(1)
_cell_length_b 12.3775(8)
_cell_length_c 25.794(3)
_cell_measurement_reflns_used 12823
_cell_measurement_temperature 150(2)
_cell_measurement_theta_max 27.5
_cell_measurement_theta_min 2.08
_cell_volume 3277.0(6)
_computing_cell_refinement 'Dirax/lsq (Duisenberg & Schreurs, 1989-2000)'
_computing_data_collection 'Collect (Nonius BV, 1997-2000)'
_computing_data_reduction 'EvalCCD (Duisenberg & Schreurs 1990-2000)'
_computing_molecular_graphics 'DIAMOND 3.2i (Crystal Impact GbR 2005)'
_computing_publication_material 'WinGX publication routines (Farrugia, 1999)'
_computing_structure_refinement 'SHELXL-97 (Sheldrick, 1997)'
_computing_structure_solution 'SHELXS-97 (Sheldrick, 1997)'
_diffrn_ambient_temperature 150(2)
_diffrn_detector_area_resol_mean 9
_diffrn_measured_fraction_theta_full 0.949
_diffrn_measured_fraction_theta_max 0.918
_diffrn_measurement_device_type KappaCCD
_diffrn_measurement_method CCD
_diffrn_radiation_monochromator 'horizontally mounted graphite crystal'
_diffrn_radiation_probe x-ray
_diffrn_radiation_type MoK\a
_diffrn_radiation_wavelength 0.71073
_diffrn_reflns_av_R_equivalents 0.0448
_diffrn_reflns_limit_h_max 14
_diffrn_reflns_limit_h_min -14
_diffrn_reflns_limit_k_max 15
_diffrn_reflns_limit_k_min -16
_diffrn_reflns_limit_l_max 33
_diffrn_reflns_limit_l_min -33
_diffrn_reflns_number 36991
_diffrn_reflns_theta_full 25
_diffrn_reflns_theta_max 27.5
_diffrn_reflns_theta_min 2.08
_exptl_absorpt_coefficient_mu 1.892
_exptl_absorpt_correction_T_max 0.91
_exptl_absorpt_correction_T_min 0.773
_exptl_absorpt_correction_type multi-scan
_exptl_absorpt_process_details
;
 '(SADABS (Sheldrick, Bruker, 2008))'
;
_exptl_crystal_colour colourless
_exptl_crystal_density_diffrn 1.635
_exptl_crystal_density_method 'not measured'
_exptl_crystal_description prism
_exptl_crystal_F_000 1638
_exptl_crystal_size_max 0.21
_exptl_crystal_size_mid 0.18
_exptl_crystal_size_min 0.05
_platon_squeeze_details
;
The unit cell contains water molecules which were not modelled but the 
corresponding scattering contribution were take into account using 
SQUEEZE/PLATON procedure. The unit cell contains 2 main voids of total volume
 of 475 A3 containing about 211 electrons which can correspond to approximately 
 10 water  molecules . The solvent composition was included in the calculation of
 the empirical formula, formula weight, density, linear absorption coefficient
 and  F(000).
;
_refine_diff_density_max 1.573
_refine_diff_density_min -0.98
_refine_ls_extinction_method none
_refine_ls_goodness_of_fit_ref 1.059
_refine_ls_hydrogen_treatment constr
_refine_ls_matrix_type full
_refine_ls_number_parameters 879
_refine_ls_number_reflns 13807
_refine_ls_number_restraints 7
_refine_ls_restrained_S_all 1.059
_refine_ls_R_factor_all 0.1035
_refine_ls_R_factor_gt 0.0609
_refine_ls_shift/su_max 0.001
_refine_ls_structure_factor_coef Fsqd
_refine_ls_weighting_details 'calc w=1/[\s^2^(Fo^2^)+(0.0989P)^2^+0.0000P] where P=(Fo^2^+2Fc^2^)/3'
_refine_ls_weighting_scheme calc
_refine_ls_wR_factor_gt 0.1626
_refine_ls_wR_factor_ref 0.1768
_reflns_number_gt 8523
_reflns_number_total 13807
_reflns_threshold_expression >2sigma(I)
_cod_data_source_file ic5b00975_si_002.cif
_cod_data_source_block compound_(3')
_cod_original_cell_volume 3277.0(5)
_cod_database_code 4346218

loop_
_symmetry_equiv_pos_as_xyz
'x, y, z'
'-x, -y, -z'

loop_
_atom_site_label
_atom_site_type_symbol
_atom_site_fract_x
_atom_site_fract_y
_atom_site_fract_z
_atom_site_U_iso_or_equiv
_atom_site_adp_type
_atom_site_occupancy
_atom_site_calc_flag
_atom_site_refinement_flags
C1 C 0.5071(5) 0.2144(5) 0.3609(2) 0.0437(15) Uani 1 d .
H1 H 0.4676 0.2945 0.3657 0.052 Uiso 1 calc R
C2 C 0.4378(6) 0.1474(6) 0.3695(3) 0.0520(17) Uani 1 d .
H2 H 0.3534 0.1812 0.3798 0.062 Uiso 1 calc R
C3 C 0.4959(5) 0.0254(5) 0.3624(3) 0.0413(14) Uani 1 d .
C4 C 0.6225(6) -0.0194(6) 0.3497(3) 0.0514(17) Uani 1 d .
H4 H 0.6666 -0.1003 0.3466 0.062 Uiso 1 calc R
C5 C 0.6837(6) 0.0566(5) 0.3416(3) 0.0501(17) Uani 1 d .
H5 H 0.7691 0.0256 0.3325 0.06 Uiso 1 calc R
C6 C 0.4203(6) -0.0475(5) 0.3661(3) 0.0436(15) Uani 1 d .
C7 C 0.3170(7) -0.0277(7) 0.3980(3) 0.071(2) Uani 1 d .
H7 H 0.2946 0.0302 0.4197 0.085 Uiso 1 calc R
C8 C 0.2482(7) -0.0946(7) 0.3971(4) 0.077(3) Uani 1 d .
H8 H 0.178 -0.0802 0.4184 0.092 Uiso 1 calc R
C9 C 0.4539(5) -0.1389(5) 0.3362(3) 0.0425(15) Uani 1 d .
H9 H 0.5262 -0.1568 0.316 0.051 Uiso 1 calc R
C10 C 0.3807(5) -0.2028(5) 0.3364(3) 0.0429(15) Uani 1 d .
H10 H 0.4018 -0.262 0.3154 0.051 Uiso 1 calc R
C11 C 0.1983(5) -0.2455(5) 0.3648(2) 0.0360(13) Uani 1 d .
C12 C 0.0728(6) -0.1810(5) 0.3470(3) 0.0523(18) Uani 1 d .
H12 H 0.0368 -0.0972 0.3389 0.063 Uiso 1 calc R
C13 C 0.0013(5) -0.2463(5) 0.3415(3) 0.0504(18) Uani 1 d .
H13 H -0.0847 -0.2056 0.3303 0.061 Uiso 1 calc R
C14 C 0.0568(5) -0.3698(5) 0.3526(2) 0.0297(12) Uani 1 d .
C15 C 0.1811(6) -0.4296(5) 0.3708(3) 0.0524(17) Uani 1 d .
H15 H 0.2178 -0.5134 0.379 0.063 Uiso 1 calc R
C16 C 0.2525(6) -0.3684(6) 0.3771(3) 0.060(2) Uani 1 d .
H16 H 0.3374 -0.4098 0.3896 0.072 Uiso 1 calc R
C17 C -0.0176(5) -0.4411(5) 0.3419(2) 0.0301(12) Uani 1 d .
C18A C 0.0110(14) -0.0008(13) 0.0649(6) 0.071(5) Uani 0.686(11) d PD
H18A H 0.0295 -0.0539 0.0411 0.085 Uiso 0.686(11) calc PR
C18B C 0.048(3) -0.049(2) 0.0902(9) 0.044(7) Uani 0.314(11) d PD
H18B H 0.0859 -0.1283 0.0847 0.053 Uiso 0.314(11) calc PR
C19A C 0.0775(15) 0.0727(14) 0.0603(6) 0.075(5) Uani 0.686(11) d P
H19A H 0.1311 0.0727 0.0325 0.09 Uiso 0.686(11) calc PR
C19B C 0.127(2) 0.017(2) 0.0890(9) 0.039(6) Uani 0.314(11) d P
H19B H 0.2145 -0.0195 0.0843 0.047 Uiso 0.314(11) calc PR
C20 C 0.0634(6) 0.1408(5) 0.0953(2) 0.0452(15) Uani 1 d .
C21A C -0.0189(9) 0.1366(9) 0.1382(4) 0.051(3) Uani 0.686(11) d P
H21A H -0.0298 0.1829 0.1643 0.061 Uiso 0.686(11) calc PR
C21B C -0.0744(18) 0.1984(17) 0.0881(9) 0.046(7) Uani 0.314(11) d PU
H21B H -0.1191 0.282 0.0816 0.056 Uiso 0.314(11) calc PR
C22A C -0.0799(9) 0.0636(8) 0.1395(4) 0.043(3) Uani 0.686(11) d P
H22A H -0.1285 0.0562 0.1683 0.051 Uiso 0.686(11) calc PR
C22B C -0.138(2) 0.1227(19) 0.0914(12) 0.062(9) Uani 0.314(11) d P
H22B H -0.2268 0.1572 0.0886 0.075 Uiso 0.314(11) calc PR
C23 C 0.1401(6) 0.2128(5) 0.0959(2) 0.0397(14) Uani 1 d .
C24 C 0.2578(6) 0.1775(6) 0.0718(3) 0.0483(16) Uani 1 d .
H24 H 0.2845 0.1133 0.0534 0.058 Uiso 1 calc R
C25 C 0.3340(6) 0.2365(5) 0.0749(3) 0.0444(15) Uani 1 d .
H25 H 0.412 0.2128 0.0584 0.053 Uiso 1 calc R
C26 C 0.1783(6) 0.3714(5) 0.1220(2) 0.0407(14) Uani 1 d .
H26 H 0.1497 0.44 0.1376 0.049 Uiso 1 calc R
C27 C 0.1019(6) 0.3135(5) 0.1195(2) 0.0417(14) Uani 1 d .
H27 H 0.0216 0.3424 0.1341 0.05 Uiso 1 calc R
C28 C 0.3910(6) 0.3762(5) 0.1128(2) 0.0401(14) Uani 1 d .
C29 C 0.3524(6) 0.4986(5) 0.1110(2) 0.0405(14) Uani 1 d .
H29 H 0.2683 0.5538 0.1014 0.049 Uiso 1 calc R
C30 C 0.4452(6) 0.5359(5) 0.1242(2) 0.0413(14) Uani 1 d .
H30 H 0.4231 0.6177 0.1229 0.05 Uiso 1 calc R
C31 C 0.5709(6) 0.4519(6) 0.1395(2) 0.0470(15) Uani 1 d .
C32 C 0.6039(6) 0.3331(5) 0.1392(3) 0.0481(16) Uani 1 d .
H32 H 0.6876 0.2776 0.1492 0.058 Uiso 1 calc R
C33 C 0.5183(6) 0.2926(6) 0.1246(3) 0.0558(18) Uani 1 d .
H33 H 0.5438 0.2116 0.1226 0.067 Uiso 1 calc R
C34 C 0.6677(6) 0.4933(6) 0.1575(2) 0.0422(14) Uani 1 d .
C35 C -0.3943(5) -0.0611(5) 0.1532(2) 0.0388(14) Uani 1 d .
C36 C -0.5109(5) -0.0121(4) 0.1842(2) 0.0325(12) Uani 1 d .
C37 C -0.5302(5) 0.0816(5) 0.2116(2) 0.0402(14) Uani 1 d .
H37 H -0.4667 0.1093 0.2129 0.048 Uiso 1 calc R
C38 C -0.6437(5) 0.1336(5) 0.2370(2) 0.0343(13) Uani 1 d .
H38 H -0.6568 0.198 0.254 0.041 Uiso 1 calc R
C39 C -0.7385(5) 0.0906(4) 0.2372(2) 0.0307(12) Uani 1 d .
C40 C -0.7168(5) -0.0067(4) 0.2121(2) 0.0340(13) Uani 1 d .
H40 H -0.7779 -0.0379 0.2128 0.041 Uiso 1 calc R
C41 C -0.6032(5) -0.0576(5) 0.1856(2) 0.0355(13) Uani 1 d .
H41 H -0.5894 -0.1225 0.1689 0.043 Uiso 1 calc R
C42 C -0.8585(5) 0.1478(5) 0.2643(2) 0.0336(13) Uani 1 d .
C43 C -0.0325(5) -0.3165(6) 0.1860(2) 0.0433(15) Uani 1 d .
C44 C 0.1036(5) -0.3640(5) 0.2079(2) 0.0306(12) Uani 1 d .
C45 C 0.1615(5) -0.2848(5) 0.2070(2) 0.0374(14) Uani 1 d .
H45 H 0.1158 -0.2033 0.1933 0.045 Uiso 1 calc R
C46 C 0.2858(5) -0.3263(5) 0.2262(2) 0.0351(13) Uani 1 d .
H46 H 0.3234 -0.2725 0.2253 0.042 Uiso 1 calc R
C47 C 0.3569(5) -0.4489(4) 0.2471(2) 0.0300(12) Uani 1 d .
C48 C 0.2983(5) -0.5277(5) 0.2487(2) 0.0301(12) Uani 1 d .
H48 H 0.3438 -0.609 0.2628 0.036 Uiso 1 calc R
C49 C 0.1738(5) -0.4867(5) 0.2295(2) 0.0324(12) Uani 1 d .
H49 H 0.1358 -0.5403 0.2309 0.039 Uiso 1 calc R
C50 C 0.4929(5) -0.4933(5) 0.2677(2) 0.0286(12) Uani 1 d .
C51 C -0.0349(7) -0.2972(6) 0.0521(3) 0.0519(17) Uani 1 d .
C52 C -0.0176(6) -0.4029(5) 0.0251(2) 0.0442(15) Uani 1 d .
C53 C 0.0970(6) -0.4610(6) 0.0009(2) 0.0492(16) Uani 1 d .
H53 H 0.1623 -0.4354 0.0016 0.059 Uiso 1 calc R
C54 C -0.1141(6) -0.4429(6) 0.0244(2) 0.0489(16) Uani 1 d .
H54 H -0.1903 -0.4054 0.041 0.059 Uiso 1 calc R
C55 C -0.0560(5) -0.8334(4) 0.4007(2) 0.0301(12) Uani 1 d .
C56 C -0.0286(5) -0.9188(4) 0.4531(2) 0.0286(11) Uani 1 d .
C57 C 0.0547(5) -0.9171(5) 0.4908(2) 0.0352(13) Uani 1 d .
H57 H 0.0914 -0.8621 0.4844 0.042 Uiso 1 calc R
C58 C 0.0827(5) -0.9981(5) 0.5382(2) 0.0346(13) Uani 1 d .
H58 H 0.1371 -0.9968 0.5637 0.042 Uiso 1 calc R
C59 C -0.3680(5) -0.5280(5) 0.4018(2) 0.0316(12) Uani 1 d .
C60 C -0.4346(5) -0.5142(5) 0.4531(2) 0.0275(11) Uani 1 d .
C61 C -0.4713(5) -0.4080(5) 0.4732(2) 0.0348(13) Uani 1 d .
H61 H -0.4522 -0.3458 0.4554 0.042 Uiso 1 calc R
C62 C -0.4634(5) -0.6059(5) 0.4803(2) 0.0337(13) Uani 1 d .
H62 H -0.4387 -0.6775 0.4672 0.04 Uiso 1 calc R
N1 N 0.2767(4) -0.1793(4) 0.3674(2) 0.0413(12) Uani 1 d .
N2 N 0.6252(4) 0.1734(4) 0.34638(18) 0.0324(10) Uani 1 d .
N3 N -0.0723(5) -0.0019(5) 0.0986(2) 0.0563(16) Uani 1 d .
N4 N 0.2961(5) 0.3293(4) 0.1019(2) 0.0421(12) Uani 1 d .
O1 O 0.0477(4) -0.5521(3) 0.34306(16) 0.0415(10) Uani 1 d .
O2 O -0.1366(4) -0.3868(3) 0.33304(17) 0.0444(10) Uani 1 d .
O3 O 0.7689(4) 0.4156(4) 0.18233(16) 0.0491(11) Uani 1 d .
O4 O 0.6395(4) 0.6046(4) 0.14744(19) 0.0564(12) Uani 1 d .
O5 O -0.3295(4) -0.0009(4) 0.14245(19) 0.0563(13) Uani 1 d .
O6 O -0.3658(4) -0.1579(3) 0.13591(16) 0.0442(10) Uani 1 d .
O7 O -0.8743(4) 0.2432(3) 0.28162(17) 0.0452(10) Uani 1 d .
O8 O -0.9373(4) 0.1018(4) 0.26800(19) 0.0571(12) Uani 1 d .
O9 O -0.0948(4) -0.2053(4) 0.17387(18) 0.0508(12) Uani 1 d .
O10 O -0.0747(4) -0.3952(4) 0.18191(18) 0.0497(11) Uani 1 d .
O11 O 0.5302(3) -0.4157(3) 0.27699(16) 0.0377(9) Uani 1 d .
O12 O 0.5587(3) -0.6057(3) 0.27505(15) 0.0352(9) Uani 1 d .
O13 O -0.1449(5) -0.2330(4) 0.0627(2) 0.0649(14) Uani 1 d .
O14 O 0.0621(5) -0.2817(5) 0.0612(2) 0.0821(17) Uani 1 d .
O15 O -0.1230(3) -0.8442(3) 0.36676(14) 0.0319(8) Uani 1 d .
O16 O -0.0034(4) -0.7610(3) 0.39540(14) 0.0365(9) Uani 1 d .
O17 O -0.3432(4) -0.6244(3) 0.38468(14) 0.0381(9) Uani 1 d .
O18 O -0.3473(4) -0.4399(3) 0.37818(14) 0.0378(9) Uani 1 d .
O19 O -0.1822(3) -0.5973(3) 0.29203(13) 0.0239(7) Uani 1 d .
H19 H -0.1584 -0.5789 0.2574 0.036 Uiso 1 d R
O20 O -0.3098(4) -0.2958(3) 0.24971(15) 0.0397(9) Uani 1 d .
H20 H -0.2806 -0.2374 0.2505 0.06 Uiso 1 d R
O21 O -0.1970(3) -0.8047(3) 0.25621(14) 0.0318(8) Uani 1 d .
H21C H -0.2158 -0.7294 0.251 0.048 Uiso 1 d R
H21D H -0.1218 -0.8414 0.2704 0.048 Uiso 1 d R
O22 O -0.2837(7) 0.0205(7) 0.0305(3) 0.121(2) Uani 1 d .
H22 H -0.3597 0.0114 0.0311 0.182 Uiso 1 d R
Zn1 Zn -0.01044(5) -0.66851(5) 0.32507(2) 0.02343(15) Uani 1 d .
Zn2 Zn -0.29266(5) -0.43025(5) 0.30506(2) 0.02805(16) Uani 1 d .
Zn3 Zn -0.27996(5) -0.70974(5) 0.32037(2) 0.02368(15) Uani 1 d .
Zn4 Zn -0.18144(6) -0.09936(6) 0.10000(3) 0.0445(2) Uani 1 d .
Zn5 Zn -0.26592(6) -0.32216(5) 0.17784(3) 0.03381(18) Uani 1 d .

loop_
_atom_site_aniso_label
_atom_site_aniso_U_11
_atom_site_aniso_U_22
_atom_site_aniso_U_33
_atom_site_aniso_U_23
_atom_site_aniso_U_13
_atom_site_aniso_U_12
C1 0.035(3) 0.042(3) 0.061(4) -0.011(3) 0.016(3) -0.022(3)
C2 0.037(4) 0.054(4) 0.075(5) -0.027(4) 0.018(3) -0.023(3)
C3 0.037(3) 0.033(3) 0.060(4) -0.007(3) 0.002(3) -0.021(3)
C4 0.042(4) 0.040(4) 0.071(5) -0.012(3) 0.004(3) -0.015(3)
C5 0.029(3) 0.040(4) 0.087(5) -0.010(3) 0.004(3) -0.020(3)
C6 0.038(3) 0.039(3) 0.062(4) -0.013(3) 0.002(3) -0.023(3)
C7 0.060(5) 0.083(5) 0.109(7) -0.059(5) 0.042(5) -0.056(4)
C8 0.054(4) 0.078(5) 0.135(8) -0.071(5) 0.052(5) -0.046(4)
C9 0.026(3) 0.038(3) 0.067(4) -0.018(3) 0.006(3) -0.013(3)
C10 0.031(3) 0.035(3) 0.068(4) -0.021(3) 0.012(3) -0.015(3)
C11 0.021(3) 0.036(3) 0.061(4) -0.019(3) 0.001(3) -0.019(2)
C12 0.036(4) 0.027(3) 0.098(6) -0.020(3) 0.005(4) -0.014(3)
C13 0.018(3) 0.035(3) 0.100(6) -0.015(3) -0.002(3) -0.012(3)
C14 0.025(3) 0.032(3) 0.041(3) -0.011(2) 0.002(2) -0.019(2)
C15 0.050(4) 0.032(3) 0.081(5) -0.005(3) -0.009(4) -0.024(3)
C16 0.030(3) 0.047(4) 0.106(6) -0.014(4) -0.019(4) -0.016(3)
C17 0.026(3) 0.038(3) 0.032(3) -0.008(2) 0.005(2) -0.019(3)
C18A 0.101(12) 0.090(11) 0.076(11) -0.059(8) 0.062(9) -0.080(10)
C18B 0.083(19) 0.032(12) 0.037(14) 0.004(10) 0.005(13) -0.046(13)
C19A 0.100(12) 0.117(12) 0.067(10) -0.066(9) 0.055(9) -0.088(11)
C19B 0.034(11) 0.068(16) 0.034(13) -0.011(11) -0.005(10) -0.037(11)
C20 0.051(4) 0.047(4) 0.047(4) -0.012(3) 0.013(3) -0.030(3)
C21A 0.051(6) 0.072(7) 0.054(7) -0.033(6) 0.017(5) -0.043(5)
C21B 0.048(12) 0.032(10) 0.084(18) -0.027(11) 0.032(12) -0.036(10)
C22A 0.043(6) 0.051(6) 0.047(6) -0.023(5) 0.016(5) -0.028(5)
C22B 0.035(12) 0.047(13) 0.12(3) -0.045(15) 0.048(15) -0.026(11)
C23 0.051(4) 0.039(3) 0.038(3) -0.003(3) -0.003(3) -0.028(3)
C24 0.056(4) 0.046(4) 0.055(4) -0.009(3) 0.004(3) -0.033(3)
C25 0.037(3) 0.047(4) 0.059(4) -0.013(3) -0.001(3) -0.026(3)
C26 0.046(4) 0.037(3) 0.038(3) -0.005(3) 0.004(3) -0.017(3)
C27 0.046(4) 0.041(3) 0.044(4) -0.004(3) 0.000(3) -0.024(3)
C28 0.044(4) 0.039(3) 0.042(4) 0.000(3) -0.009(3) -0.023(3)
C29 0.041(3) 0.037(3) 0.045(4) -0.005(3) -0.004(3) -0.019(3)
C30 0.047(4) 0.036(3) 0.044(4) -0.005(3) -0.004(3) -0.020(3)
C31 0.050(4) 0.049(4) 0.043(4) 0.001(3) -0.003(3) -0.025(3)
C32 0.037(3) 0.036(3) 0.072(5) 0.005(3) -0.019(3) -0.020(3)
C33 0.044(4) 0.036(3) 0.079(5) 0.007(3) -0.016(4) -0.013(3)
C34 0.049(4) 0.055(4) 0.032(3) -0.005(3) -0.006(3) -0.032(3)
C35 0.031(3) 0.030(3) 0.046(4) 0.002(3) 0.009(3) -0.006(3)
C36 0.027(3) 0.025(3) 0.039(3) -0.003(2) 0.012(2) -0.006(2)
C37 0.026(3) 0.042(3) 0.056(4) -0.008(3) 0.010(3) -0.018(3)
C38 0.034(3) 0.026(3) 0.042(3) -0.010(2) 0.006(3) -0.010(2)
C39 0.024(3) 0.029(3) 0.032(3) 0.000(2) -0.001(2) -0.007(2)
C40 0.025(3) 0.025(3) 0.054(4) -0.010(3) 0.007(3) -0.011(2)
C41 0.032(3) 0.022(3) 0.049(4) -0.008(2) 0.009(3) -0.007(2)
C42 0.026(3) 0.028(3) 0.041(3) -0.006(2) 0.005(2) -0.005(2)
C43 0.020(3) 0.059(4) 0.053(4) -0.027(3) 0.002(3) -0.012(3)
C44 0.019(3) 0.033(3) 0.045(3) -0.019(3) 0.005(2) -0.011(2)
C45 0.020(3) 0.025(3) 0.062(4) -0.007(3) -0.006(3) -0.005(2)
C46 0.027(3) 0.027(3) 0.059(4) -0.011(3) 0.005(3) -0.017(2)
C47 0.024(3) 0.027(3) 0.039(3) -0.006(2) -0.001(2) -0.009(2)
C48 0.026(3) 0.027(3) 0.036(3) -0.004(2) 0.000(2) -0.010(2)
C49 0.040(3) 0.034(3) 0.034(3) -0.008(2) 0.007(3) -0.025(3)
C50 0.024(3) 0.037(3) 0.034(3) -0.009(2) 0.005(2) -0.020(3)
C51 0.048(4) 0.045(4) 0.054(4) -0.012(3) -0.015(3) -0.008(3)
C52 0.051(4) 0.031(3) 0.047(4) -0.014(3) -0.011(3) -0.011(3)
C53 0.046(4) 0.059(4) 0.046(4) -0.009(3) -0.004(3) -0.024(3)
C54 0.038(4) 0.058(4) 0.045(4) -0.021(3) 0.003(3) -0.010(3)
C55 0.030(3) 0.021(3) 0.033(3) -0.005(2) 0.002(2) -0.005(2)
C56 0.024(3) 0.033(3) 0.029(3) 0.000(2) 0.001(2) -0.013(2)
C57 0.043(3) 0.037(3) 0.038(3) 0.002(2) -0.004(3) -0.032(3)
C58 0.042(3) 0.040(3) 0.028(3) 0.001(2) -0.011(2) -0.025(3)
C59 0.022(3) 0.042(3) 0.037(3) -0.015(3) 0.004(2) -0.017(2)
C60 0.024(3) 0.036(3) 0.030(3) -0.013(2) 0.011(2) -0.017(2)
C61 0.045(3) 0.037(3) 0.032(3) -0.012(2) 0.013(3) -0.025(3)
C62 0.040(3) 0.039(3) 0.036(3) -0.018(3) 0.013(3) -0.027(3)
N1 0.027(3) 0.032(3) 0.075(4) -0.018(3) 0.004(2) -0.019(2)
N2 0.029(2) 0.028(2) 0.043(3) -0.004(2) 0.005(2) -0.016(2)
N3 0.040(3) 0.047(3) 0.093(5) -0.028(3) 0.030(3) -0.024(3)
N4 0.049(3) 0.036(3) 0.049(3) 0.001(2) -0.010(3) -0.028(2)
O1 0.044(2) 0.032(2) 0.060(3) -0.0066(19) -0.001(2) -0.028(2)
O2 0.032(2) 0.050(2) 0.066(3) -0.018(2) 0.001(2) -0.028(2)
O3 0.039(2) 0.067(3) 0.043(3) -0.016(2) -0.002(2) -0.020(2)
O4 0.056(3) 0.047(3) 0.074(3) -0.005(2) -0.014(2) -0.030(2)
O5 0.038(2) 0.039(2) 0.089(4) -0.011(2) 0.031(2) -0.015(2)
O6 0.038(2) 0.033(2) 0.050(3) -0.0079(19) 0.009(2) -0.0045(18)
O7 0.035(2) 0.037(2) 0.062(3) -0.016(2) 0.019(2) -0.0115(18)
O8 0.031(2) 0.059(3) 0.085(4) -0.026(2) 0.024(2) -0.019(2)
O9 0.028(2) 0.036(2) 0.082(3) -0.031(2) -0.008(2) 0.0008(19)
O10 0.027(2) 0.057(3) 0.077(3) -0.022(2) -0.001(2) -0.024(2)
O11 0.024(2) 0.029(2) 0.064(3) -0.0096(18) -0.0008(19) -0.0141(16)
O12 0.0223(19) 0.024(2) 0.057(3) -0.0065(17) -0.0114(18) -0.0072(16)
O13 0.052(3) 0.063(3) 0.085(4) -0.042(3) 0.009(3) -0.019(3)
O14 0.070(4) 0.079(4) 0.110(5) -0.054(3) -0.001(3) -0.029(3)
O15 0.035(2) 0.032(2) 0.028(2) -0.0004(16) -0.0046(17) -0.0144(17)
O16 0.047(2) 0.031(2) 0.035(2) 0.0091(16) -0.0104(18) -0.0240(19)
O17 0.047(2) 0.040(2) 0.034(2) -0.0186(18) 0.0188(19) -0.0225(19)
O18 0.053(3) 0.043(2) 0.032(2) -0.0170(18) 0.0198(19) -0.031(2)
O19 0.0259(18) 0.0224(17) 0.0242(18) -0.0013(14) 0.0045(15) -0.0121(15)
O20 0.043(2) 0.033(2) 0.047(2) 0.0009(18) 0.0012(19) -0.0224(18)
O21 0.030(2) 0.030(2) 0.034(2) -0.0113(16) 0.0008(16) -0.0099(16)
O22 0.119(6) 0.143(6) 0.077(5) -0.016(4) 0.017(4) -0.032(5)
Zn1 0.0199(3) 0.0217(3) 0.0304(3) -0.0021(2) 0.0020(2) -0.0114(2)
Zn2 0.0241(3) 0.0255(3) 0.0333(4) -0.0036(3) 0.0062(3) -0.0101(3)
Zn3 0.0203(3) 0.0227(3) 0.0287(3) -0.0045(2) 0.0023(2) -0.0098(2)
Zn4 0.0323(4) 0.0424(4) 0.0681(5) -0.0265(4) 0.0208(4) -0.0197(3)
Zn5 0.0274(3) 0.0289(3) 0.0465(4) -0.0035(3) -0.0028(3) -0.0141(3)

loop_
_atom_type_symbol
_atom_type_description
_atom_type_scat_dispersion_real
_atom_type_scat_dispersion_imag
_atom_type_scat_source
C C 0.0033 0.0016 'International Tables Vol C Tables 4.2.6.8 and 6.1.1.4'
H H 0 0 'International Tables Vol C Tables 4.2.6.8 and 6.1.1.4'
N N 0.0061 0.0033 'International Tables Vol C Tables 4.2.6.8 and 6.1.1.4'
O O 0.0106 0.006 'International Tables Vol C Tables 4.2.6.8 and 6.1.1.4'
Zn Zn 0.2839 1.4301 'International Tables Vol C Tables 4.2.6.8 and 6.1.1.4'

loop_
_geom_angle_atom_site_label_1
_geom_angle_atom_site_label_2
_geom_angle_atom_site_label_3
_geom_angle
_geom_angle_site_symmetry_1
_geom_angle_site_symmetry_3
N2 C1 C2 124.0(5) . .
N2 C1 H1 118 . .
C2 C1 H1 118 . .
C1 C2 C3 119.0(5) . .
C1 C2 H2 120.5 . .
C3 C2 H2 120.5 . .
C4 C3 C2 116.9(5) . .
C4 C3 C6 122.2(5) . .
C2 C3 C6 120.8(5) . .
C3 C4 C5 119.4(5) . .
C3 C4 H4 120.3 . .
C5 C4 H4 120.3 . .
N2 C5 C4 122.8(5) . .
N2 C5 H5 118.6 . .
C4 C5 H5 118.6 . .
C7 C6 C9 118.6(5) . .
C7 C6 C3 122.3(5) . .
C9 C6 C3 119.1(5) . .
C8 C7 C6 118.7(6) . .
C8 C7 H7 120.6 . .
C6 C7 H7 120.6 . .
N1 C8 C7 123.2(6) . .
N1 C8 H8 118.4 . .
C7 C8 H8 118.4 . .
C10 C9 C6 120.2(5) . .
C10 C9 H9 119.9 . .
C6 C9 H9 119.9 . .
N1 C10 C9 120.1(5) . .
N1 C10 H10 120 . .
C9 C10 H10 120 . .
C16 C11 C12 122.1(5) . .
C16 C11 N1 119.8(5) . .
C12 C11 N1 118.0(5) . .
C11 C12 C13 117.3(5) . .
C11 C12 H12 121.3 . .
C13 C12 H12 121.3 . .
C14 C13 C12 120.5(5) . .
C14 C13 H13 119.8 . .
C12 C13 H13 119.8 . .
C15 C14 C13 120.0(5) . .
C15 C14 C17 119.6(5) . .
C13 C14 C17 120.4(5) . .
C16 C15 C14 120.8(5) . .
C16 C15 H15 119.6 . .
C14 C15 H15 119.6 . .
C15 C16 C11 119.3(6) . .
C15 C16 H16 120.4 . .
C11 C16 H16 120.4 . .
O2 C17 O1 125.2(5) . .
O2 C17 C14 119.0(5) . .
O1 C17 C14 115.8(4) . .
N3 C18A C19A 126.2(11) . .
N3 C18A C22B 45.1(8) . .
C19A C18A C22B 91.1(10) . .
N3 C18A H18A 116.9 . .
C19A C18A H18A 116.9 . .
C22B C18A H18A 139.3 . .
N3 C18B C19B 123(2) . .
N3 C18B H18B 118.7 . .
C19B C18B H18B 118.7 . .
C20 C19A C18A 119.3(10) . .
C20 C19A C21B 46.0(8) . .
C18A C19A C21B 88.7(9) . .
C20 C19A H19A 120.4 . .
C18A C19A H19A 120.4 . .
C21B C19A H19A 135.2 . .
C20 C19B C18B 117.0(19) . .
C20 C19B H19B 121.5 . .
C18B C19B H19B 121.5 . .
C19A C20 C19B 39.6(8) . .
C19A C20 C21A 118.5(7) . .
C19B C20 C21A 102.6(10) . .
C19A C20 C21B 93.6(11) . .
C19B C20 C21B 117.3(11) . .
C21A C20 C21B 58.3(9) . .
C19A C20 C23 122.4(7) . .
C19B C20 C23 119.6(9) . .
C21A C20 C23 118.7(6) . .
C21B C20 C23 121.4(8) . .
C22A C21A C20 118.4(7) . .
C22A C21A H21A 120.8 . .
C20 C21A H21A 120.8 . .
C22B C21B C20 116.8(16) . .
C22B C21B C19A 89.3(11) . .
C20 C21B C19A 40.4(6) . .
C22B C21B H21B 121.6 . .
C20 C21B H21B 121.6 . .
C19A C21B H21B 137.7 . .
C21A C22A N3 122.3(8) . .
C21A C22A H22A 118.9 . .
N3 C22A H22A 118.9 . .
N3 C22B C21B 122.5(17) . .
N3 C22B C18A 40.6(7) . .
C21B C22B C18A 90.9(12) . .
N3 C22B H22B 118.8 . .
C21B C22B H22B 118.8 . .
C18A C22B H22B 140.6 . .
C27 C23 C24 116.9(5) . .
C27 C23 C20 123.8(5) . .
C24 C23 C20 119.3(5) . .
C25 C24 C23 120.5(6) . .
C25 C24 H24 119.7 . .
C23 C24 H24 119.7 . .
N4 C25 C24 120.0(6) . .
N4 C25 H25 120 . .
C24 C25 H25 120 . .
N4 C26 C27 119.9(5) . .
N4 C26 H26 120 . .
C27 C26 H26 120 . .
C26 C27 C23 121.7(6) . .
C26 C27 H27 119.2 . .
C23 C27 H27 119.2 . .
C29 C28 C33 122.3(5) . .
C29 C28 N4 120.0(5) . .
C33 C28 N4 117.7(5) . .
C28 C29 C30 117.0(6) . .
C28 C29 H29 121.5 . .
C30 C29 H29 121.5 . .
C29 C30 C31 121.0(5) . .
C29 C30 H30 119.5 . .
C31 C30 H30 119.5 . .
C32 C31 C30 119.2(5) . .
C32 C31 C34 120.6(6) . .
C30 C31 C34 120.2(5) . .
C31 C32 C33 122.0(6) . .
C31 C32 H32 119 . .
C33 C32 H32 119 . .
C32 C33 C28 118.2(6) . .
C32 C33 H33 120.9 . .
C28 C33 H33 120.9 . .
O4 C34 O3 124.2(5) . .
O4 C34 C31 117.0(6) . .
O3 C34 C31 118.7(5) . .
O5 C35 O6 121.0(5) . .
O5 C35 C36 118.6(5) . .
O6 C35 C36 120.3(5) . .
C41 C36 C37 119.0(5) . .
C41 C36 C35 120.5(5) . .
C37 C36 C35 120.4(5) . .
C38 C37 C36 120.3(5) . .
C38 C37 H37 119.9 . .
C36 C37 H37 119.9 . .
C37 C38 C39 120.9(5) . .
C37 C38 H38 119.5 . .
C39 C38 H38 119.5 . .
C40 C39 C38 118.9(5) . .
C40 C39 C42 121.4(5) . .
C38 C39 C42 119.8(5) . .
C39 C40 C41 120.1(5) . .
C39 C40 H40 119.9 . .
C41 C40 H40 119.9 . .
C36 C41 C40 120.7(5) . .
C36 C41 H41 119.7 . .
C40 C41 H41 119.7 . .
O8 C42 O7 124.8(5) . .
O8 C42 C39 118.8(5) . .
O7 C42 C39 116.4(5) . .
O9 C43 O10 125.2(5) . .
O9 C43 C44 118.4(5) . .
O10 C43 C44 116.4(5) . .
C45 C44 C49 118.9(5) . .
C45 C44 C43 119.4(5) . .
C49 C44 C43 121.7(5) . .
C46 C45 C44 120.4(5) . .
C46 C45 H45 119.8 . .
C44 C45 H45 119.8 . .
C45 C46 C47 120.9(5) . .
C45 C46 H46 119.5 . .
C47 C46 H46 119.5 . .
C48 C47 C46 118.6(5) . .
C48 C47 C50 120.9(4) . .
C46 C47 C50 120.4(4) . .
C49 C48 C47 120.7(5) . .
C49 C48 H48 119.6 . .
C47 C48 H48 119.6 . .
C48 C49 C44 120.4(4) . .
C48 C49 H49 119.8 . .
C44 C49 H49 119.8 . .
O12 C50 O11 125.9(5) . .
O12 C50 C47 116.4(4) . .
O11 C50 C47 117.7(4) . .
O13 C51 O14 125.3(6) . .
O13 C51 C52 116.8(6) . .
O14 C51 C52 117.9(6) . .
C54 C52 C53 119.4(5) . .
C54 C52 C51 121.1(6) . .
C53 C52 C51 119.5(6) . .
C54 C53 C52 120.4(6) 2_545 .
C54 C53 H53 119.8 2_545 .
C52 C53 H53 119.8 . .
C52 C54 C53 120.3(6) . 2_545
C52 C54 H54 119.9 . .
C53 C54 H54 119.9 2_545 .
O15 C55 O16 126.4(5) . .
O15 C55 C56 117.6(4) . .
O16 C55 C56 115.9(5) . .
C58 C56 C57 120.7(5) 2_536 .
C58 C56 C55 119.3(5) 2_536 .
C57 C56 C55 119.9(4) . .
C58 C57 C56 119.7(4) . .
C58 C57 H57 120.1 . .
C56 C57 H57 120.1 . .
C56 C58 C57 119.5(5) 2_536 .
C56 C58 H58 120.2 2_536 .
C57 C58 H58 120.2 . .
O17 C59 O18 125.3(5) . .
O17 C59 C60 117.0(5) . .
O18 C59 C60 117.6(4) . .
C62 C60 C61 119.0(5) . .
C62 C60 C59 120.5(4) . .
C61 C60 C59 120.5(4) . .
C60 C61 C62 120.3(5) . 2_446
C60 C61 H61 119.9 . .
C62 C61 H61 119.9 2_446 .
C60 C62 C61 120.8(5) . 2_446
C60 C62 H62 119.6 . .
C61 C62 H62 119.6 2_446 .
C8 N1 C10 119.2(5) . .
C8 N1 C11 122.4(5) . .
C10 N1 C11 118.4(4) . .
C1 N2 C5 117.9(4) . .
C1 N2 Zn3 122.3(4) . 1_665
C5 N2 Zn3 119.2(4) . 1_665
C18A N3 C18B 36.3(5) . .
C18A N3 C22B 94.3(11) . .
C18B N3 C22B 118.9(13) . .
C18A N3 C22A 114.5(7) . .
C18B N3 C22A 103.2(13) . .
C22B N3 C22A 58.2(12) . .
C18A N3 Zn4 125.3(7) . .
C18B N3 Zn4 121.3(11) . .
C22B N3 Zn4 117.1(9) . .
C22A N3 Zn4 120.1(5) . .
C25 N4 C26 120.5(5) . .
C25 N4 C28 118.3(5) . .
C26 N4 C28 121.0(5) . .
C17 O1 Zn1 127.4(3) . .
C17 O2 Zn2 136.5(3) . .
C34 O4 Zn5 122.9(4) . 1_665
C35 O5 Zn4 105.6(3) . .
C35 O6 Zn5 123.9(4) . .
C42 O7 Zn1 127.3(3) . 1_465
C43 O9 Zn4 129.6(4) . .
C43 O10 Zn5 111.1(3) . .
C50 O11 Zn2 132.4(3) . 1_655
C50 O12 Zn3 130.4(3) . 1_655
C51 O13 Zn4 121.7(4) . .
C55 O15 Zn3 128.9(3) . .
C55 O16 Zn1 117.6(3) . .
C59 O17 Zn3 143.8(3) . .
C59 O18 Zn2 122.6(3) . .
Zn1 O19 Zn2 114.64(15) . .
Zn1 O19 Zn3 109.37(14) . .
Zn2 O19 Zn3 107.68(14) . .
Zn1 O19 H19 96.8 . .
Zn2 O19 H19 99.7 . .
Zn3 O19 H19 128.5 . .
Zn2 O20 Zn5 120.55(18) . .
Zn2 O20 H20 127.8 . .
Zn5 O20 H20 98 . .
Zn3 O21 H21C 63.1 . .
Zn3 O21 H21D 95.1 . .
H21C O21 H21D 107.6 . .
Zn4 O22 H22 102.6 . .
O7 Zn1 O1 101.85(17) 1_645 .
O7 Zn1 O19 114.90(16) 1_645 .
O1 Zn1 O19 114.51(15) . .
O7 Zn1 O16 112.76(17) 1_645 .
O1 Zn1 O16 99.52(16) . .
O19 Zn1 O16 111.92(14) . .
O20 Zn2 O18 133.14(15) . .
O20 Zn2 O19 117.67(14) . .
O18 Zn2 O19 108.80(14) . .
O20 Zn2 O11 87.82(15) . 1_455
O18 Zn2 O11 91.36(16) . 1_455
O19 Zn2 O11 98.37(13) . 1_455
O20 Zn2 O2 80.79(16) . .
O18 Zn2 O2 87.45(15) . .
O19 Zn2 O2 97.96(13) . .
O11 Zn2 O2 163.11(14) 1_455 .
O12 Zn3 O17 95.02(15) 1_455 .
O12 Zn3 O15 169.13(13) 1_455 .
O17 Zn3 O15 89.49(15) . .
O12 Zn3 O19 94.47(13) 1_455 .
O17 Zn3 O19 91.88(13) . .
O15 Zn3 O19 95.26(13) . .
O12 Zn3 O21 89.75(14) 1_455 .
O17 Zn3 O21 174.96(14) . .
O15 Zn3 O21 86.09(14) . .
O19 Zn3 O21 86.11(12) . .
O12 Zn3 N2 85.56(15) 1_455 1_445
O17 Zn3 N2 90.36(15) . 1_445
O15 Zn3 N2 84.53(15) . 1_445
O19 Zn3 N2 177.75(15) . 1_445
O21 Zn3 N2 91.64(15) . 1_445
O12 Zn3 H21C 79.1 1_455 .
O17 Zn3 H21C 157.1 . .
O15 Zn3 H21C 100.4 . .
O19 Zn3 H21C 66.8 . .
O21 Zn3 H21C 23.2 . .
N2 Zn3 H21C 111 1_445 .
O13 Zn4 O5 135.52(19) . .
O13 Zn4 N3 125.3(2) . .
O5 Zn4 N3 98.91(18) . .
O13 Zn4 O9 96.85(19) . .
O5 Zn4 O9 85.81(17) . .
N3 Zn4 O9 91.5(2) . .
O13 Zn4 O22 88.2(3) . .
O5 Zn4 O22 88.0(2) . .
N3 Zn4 O22 88.4(3) . .
O9 Zn4 O22 173.8(2) . .
O4 Zn5 O20 114.12(18) 1_445 .
O4 Zn5 O10 121.74(18) 1_445 .
O20 Zn5 O10 102.78(17) . .
O4 Zn5 O6 94.05(18) 1_445 .
O20 Zn5 O6 102.20(16) . .
O10 Zn5 O6 120.92(17) . .

loop_
_geom_bond_atom_site_label_1
_geom_bond_atom_site_label_2
_geom_bond_distance
_geom_bond_site_symmetry_2
C1 N2 1.300(7) .
C1 C2 1.361(7) .
C1 H1 0.93 .
C2 C3 1.414(8) .
C2 H2 0.93 .
C3 C4 1.372(8) .
C3 C6 1.482(7) .
C4 C5 1.378(8) .
C4 H4 0.93 .
C5 N2 1.340(7) .
C5 H5 0.93 .
C6 C7 1.380(8) .
C6 C9 1.391(8) .
C7 C8 1.367(8) .
C7 H7 0.93 .
C8 N1 1.328(7) .
C8 H8 0.93 .
C9 C10 1.373(7) .
C9 H9 0.93 .
C10 N1 1.368(7) .
C10 H10 0.93 .
C11 C16 1.363(8) .
C11 C12 1.370(8) .
C11 N1 1.458(6) .
C12 C13 1.396(7) .
C12 H12 0.93 .
C13 C14 1.369(7) .
C13 H13 0.93 .
C14 C15 1.359(8) .
C14 C17 1.520(7) .
C15 C16 1.357(8) .
C15 H15 0.93 .
C16 H16 0.93 .
C17 O2 1.253(6) .
C17 O1 1.255(6) .
C18A N3 1.273(13) .
C18A C19A 1.401(16) .
C18A C22B 1.95(2) .
C18A H18A 0.93 .
C18B N3 1.28(3) .
C18B C19B 1.44(3) .
C18B H18B 0.93 .
C19A C20 1.298(12) .
C19A C21B 2.00(2) .
C19A H19A 0.93 .
C19B C20 1.43(2) .
C19B H19B 0.93 .
C20 C21A 1.440(11) .
C20 C21B 1.44(2) .
C20 C23 1.493(8) .
C21A C22A 1.350(11) .
C21A H21A 0.93 .
C21B C22B 1.40(2) .
C21B H21B 0.93 .
C22A N3 1.416(10) .
C22A H22A 0.93 .
C22B N3 1.38(2) .
C22B H22B 0.93 .
C23 C27 1.377(8) .
C23 C24 1.395(8) .
C24 C25 1.366(7) .
C24 H24 0.93 .
C25 N4 1.351(7) .
C25 H25 0.93 .
C26 N4 1.352(7) .
C26 C27 1.353(8) .
C26 H26 0.93 .
C27 H27 0.93 .
C28 C29 1.381(7) .
C28 C33 1.398(8) .
C28 N4 1.486(7) .
C29 C30 1.397(8) .
C29 H29 0.93 .
C30 C31 1.400(8) .
C30 H30 0.93 .
C31 C32 1.358(8) .
C31 C34 1.518(8) .
C32 C33 1.364(8) .
C32 H32 0.93 .
C33 H33 0.93 .
C34 O4 1.257(7) .
C34 O3 1.261(7) .
C35 O5 1.250(6) .
C35 O6 1.260(6) .
C35 C36 1.488(7) .
C36 C41 1.390(7) .
C36 C37 1.395(7) .
C37 C38 1.386(7) .
C37 H37 0.93 .
C38 C39 1.398(7) .
C38 H38 0.93 .
C39 C40 1.391(7) .
C39 C42 1.474(7) .
C40 C41 1.400(7) .
C40 H40 0.93 .
C41 H41 0.93 .
C42 O8 1.249(6) .
C42 O7 1.273(6) .
C43 O9 1.244(7) .
C43 O10 1.275(7) .
C43 C44 1.511(7) .
C44 C45 1.393(7) .
C44 C49 1.409(7) .
C45 C46 1.376(7) .
C45 H45 0.93 .
C46 C47 1.405(7) .
C46 H46 0.93 .
C47 C48 1.393(7) .
C47 C50 1.503(7) .
C48 C49 1.378(7) .
C48 H48 0.93 .
C49 H49 0.93 .
C50 O12 1.258(6) .
C50 O11 1.262(5) .
C51 O13 1.229(8) .
C51 O14 1.241(8) .
C51 C52 1.523(8) .
C52 C54 1.392(8) .
C52 C53 1.394(8) .
C53 C54 1.392(8) 2_545
C53 H53 0.93 .
C54 C53 1.392(8) 2_545
C54 H54 0.93 .
C55 O15 1.244(6) .
C55 O16 1.262(6) .
C55 C56 1.519(7) .
C56 C58 1.392(7) 2_536
C56 C57 1.397(7) .
C57 C58 1.394(7) .
C57 H57 0.93 .
C58 C56 1.392(7) 2_536
C58 H58 0.93 .
C59 O17 1.260(6) .
C59 O18 1.265(6) .
C59 C60 1.504(7) .
C60 C62 1.385(7) .
C60 C61 1.387(7) .
C61 C62 1.392(7) 2_446
C61 H61 0.93 .
C62 C61 1.392(7) 2_446
C62 H62 0.93 .
N2 Zn3 2.161(4) 1_665
N3 Zn4 2.068(5) .
O1 Zn1 1.947(3) .
O2 Zn2 2.246(3) .
O4 Zn5 1.933(4) 1_665
O5 Zn4 2.041(4) .
O6 Zn5 2.001(4) .
O7 Zn1 1.939(4) 1_465
O9 Zn4 2.128(5) .
O10 Zn5 1.992(4) .
O11 Zn2 2.107(3) 1_655
O12 Zn3 2.023(3) 1_655
O13 Zn4 1.942(4) .
O15 Zn3 2.099(3) .
O16 Zn1 1.959(4) .
O17 Zn3 2.065(3) .
O18 Zn2 1.968(3) .
O19 Zn1 1.948(3) .
O19 Zn2 2.002(3) .
O19 Zn3 2.153(3) .
O19 H19 0.9438 .
O20 Zn2 1.946(4) .
O20 Zn5 1.950(4) .
O20 H20 0.9199 .
O21 Zn3 2.155(3) .
O21 H21C 0.851 .
O21 H21D 0.85 .
O22 Zn4 2.140(7) .
O22 H22 0.925 .
Zn1 O7 1.939(4) 1_645
Zn2 O11 2.107(3) 1_455
Zn3 O12 2.023(3) 1_455
Zn3 N2 2.161(4) 1_445
Zn3 H21C 1.9256 .
Zn5 O4 1.933(4) 1_445

loop_
_platon_squeeze_void_nr
_platon_squeeze_void_average_x
_platon_squeeze_void_average_y
_platon_squeeze_void_average_z
_platon_squeeze_void_volume
_platon_squeeze_void_count_electrons
_platon_squeeze_void_content
1 0.065 0.435 0.500 318 133 ' '
2 0.200 0.048 0.753 11 8 ' '
3 0.500 0.500 0.000 157 78 ' '
4 0.800 0.952 0.247 11 8 ' '
